data_1545267
loop_
_publ_author_name
'Nakada, Marisa'
'Kuwabara, Takuya'
'Furukawa, Shunsuke'
'Hada, Masahiko'
'Minoura, Mao'
'Saito, Masaichi'

_publ_section_title
;
 Synthesis and reactivity of a ruthenocene-type complex bearing an
 aromatic \p-ligand with the heaviest group 14 element
;
_journal_issue 4
_journal_name_full 'Chem. Sci.'
_journal_page_first 3092
_journal_paper_doi 10.1039/C6SC04843A
_journal_volume 8
_journal_year 2017
_chemical_formula_moiety 'C40.55 H59.95 Cl0.15 Pb Ru Si2'
_chemical_formula_sum 'C40.55 H59.95 Cl0.15 Pb Ru Si2'
_chemical_formula_weight 917.20
_chemical_name_systematic
; 
 ? 
;
_space_group_IT_number 14
_symmetry_cell_setting monoclinic
_symmetry_space_group_name_Hall '-P 2ybc'
_symmetry_space_group_name_H-M 'P 1 21/c 1'
_atom_sites_solution_hydrogens geom
_atom_sites_solution_primary direct
_atom_sites_solution_secondary difmap
_audit_creation_method SHELXL-97
_audit_update_record
;
2016-10-27 deposited with the CCDC.
2017-02-13 downloaded from the CCDC.
;
_cell_angle_alpha 90.00
_cell_angle_beta 98.9100(10)
_cell_angle_gamma 90.00
_cell_formula_units_Z 4
_cell_length_a 16.7796(15)
_cell_length_b 11.2019(11)
_cell_length_c 21.597(2)
_cell_measurement_reflns_used 8282
_cell_measurement_temperature 150(2)
_cell_measurement_theta_max 28.54
_cell_measurement_theta_min 2.32
_cell_volume 4010.5(6)
_computing_cell_refinement 'Bruker SAINT (Bruker 2008)'
_computing_data_collection 'Bruker APEX2 (Bruker 2008)'
_computing_data_reduction 'Bruker SAINT and XPREP (Bruker 2008)'
_computing_molecular_graphics 'XSHEL (Bruker, 2002)'
_computing_publication_material 'XCIF (Bruker, 2001)'
_computing_structure_refinement 'SHELXL97 (Sheldrick, 2008)'
_computing_structure_solution 'SHELXS97 (Sheldrick, 2008)'
_diffrn_ambient_temperature 150(2)
_diffrn_measured_fraction_theta_full 1.000
_diffrn_measured_fraction_theta_max 1.000
_diffrn_measurement_device_type 'Bruker APEXII CCD area-detector'
_diffrn_measurement_method '\f and \w'
_diffrn_radiation_monochromator 'Bruker Helios multilayer confocal mirror'
_diffrn_radiation_source 'Bruker TXS fine-focus rotating anode'
_diffrn_radiation_type MoK\a
_diffrn_radiation_wavelength 0.71073
_diffrn_reflns_av_R_equivalents 0.0259
_diffrn_reflns_av_sigmaI/netI 0.0323
_diffrn_reflns_limit_h_max 16
_diffrn_reflns_limit_h_min -19
_diffrn_reflns_limit_k_max 9
_diffrn_reflns_limit_k_min -13
_diffrn_reflns_limit_l_max 22
_diffrn_reflns_limit_l_min -25
_diffrn_reflns_number 18831
_diffrn_reflns_theta_full 25.00
_diffrn_reflns_theta_max 25.00
_diffrn_reflns_theta_min 1.23
_exptl_absorpt_coefficient_mu 4.664
_exptl_absorpt_correction_T_max 0.869
_exptl_absorpt_correction_T_min 0.409
_exptl_absorpt_correction_type multi-scan
_exptl_absorpt_process_details 'XPREP; Bruker AXS 2008'
_exptl_crystal_colour orange
_exptl_crystal_density_diffrn 1.519
_exptl_crystal_density_method 'not measured'
_exptl_crystal_description plate
_exptl_crystal_F_000 1839.2
_exptl_crystal_size_max 0.20
_exptl_crystal_size_mid 0.20
_exptl_crystal_size_min 0.03
_refine_diff_density_max 0.886
_refine_diff_density_min -0.487
_refine_diff_density_rms 0.085
_refine_ls_extinction_method none
_refine_ls_goodness_of_fit_ref 1.025
_refine_ls_hydrogen_treatment constr
_refine_ls_matrix_type full
_refine_ls_number_parameters 432
_refine_ls_number_reflns 7046
_refine_ls_number_restraints 0
_refine_ls_restrained_S_all 1.025
_refine_ls_R_factor_all 0.0289
_refine_ls_R_factor_gt 0.0230
_refine_ls_shift/su_max 0.002
_refine_ls_shift/su_mean 0.000
_refine_ls_structure_factor_coef Fsqd
_refine_ls_weighting_details 'calc w=1/[\s^2^(Fo^2^)+(0.0243P)^2^+1.2386P] where P=(Fo^2^+2Fc^2^)/3'
_refine_ls_weighting_scheme calc
_refine_ls_wR_factor_gt 0.0499
_refine_ls_wR_factor_ref 0.0518
_reflns_number_gt 6234
_reflns_number_total 7045
_reflns_threshold_expression >2sigma(I)
_cod_data_source_file c6sc04843a2.cif
_cod_data_source_block ma847
_cod_depositor_comments 'Adding full bibliography for 1545265--1545268.cif.'
_cod_original_sg_symbol_H-M 'P 21/c'
_cod_database_code 1545267

loop_
_symmetry_equiv_pos_as_xyz
'x, y, z'
'-x, y+1/2, -z+1/2'
'-x, -y, -z'
'x, -y-1/2, z-1/2'

loop_
_atom_site_label
_atom_site_type_symbol
_atom_site_fract_x
_atom_site_fract_y
_atom_site_fract_z
_atom_site_U_iso_or_equiv
_atom_site_adp_type
_atom_site_occupancy
_atom_site_symmetry_multiplicity
_atom_site_calc_flag
_atom_site_refinement_flags
_atom_site_disorder_assembly
_atom_site_disorder_group
Ru1 Ru 0.813649(15) 0.17468(2) 0.411199(12) 0.01429(7) Uani 1 1 d . A .
Pb1 Pb 0.734505(7) 0.200259(12) 0.279147(6) 0.02086(5) Uani 1 1 d . . .
C1 C 0.68856(19) 0.1515(3) 0.37176(15) 0.0182(7) Uani 1 1 d . A .
C2 C 0.69373(18) 0.2571(3) 0.40862(15) 0.0184(7) Uani 1 1 d . . .
C3 C 0.75287(18) 0.3492(3) 0.39942(14) 0.0162(7) Uani 1 1 d . A .
C4 C 0.80559(19) 0.3306(3) 0.35422(15) 0.0164(7) Uani 1 1 d . A .
C5 C 0.7979(7) 0.0460(13) 0.2340(6) 0.026(2) Uani 0.85 1 d P A 2
H62 H 0.8254 -0.0056 0.2672 0.032 Uiso 0.85 1 calc PR A 2
Si1 Si 0.60978(6) 0.03083(9) 0.36810(5) 0.0228(2) Uani 1 1 d . . .
C8 C 0.5732(2) 0.0072(3) 0.44460(17) 0.0344(9) Uani 1 1 d . A .
H8 H 0.5436 -0.0664 0.4432 0.052 Uiso 1 1 calc R . .
H9 H 0.5386 0.0721 0.4522 0.052 Uiso 1 1 calc R . .
H10 H 0.6185 0.0036 0.4777 0.052 Uiso 1 1 calc R . .
C9 C 0.6531(2) -0.1149(3) 0.34731(17) 0.0310(9) Uani 1 1 d . A .
H11 H 0.6871 -0.1020 0.3161 0.046 Uiso 1 1 calc R . .
H12 H 0.6101 -0.1683 0.3312 0.046 Uiso 1 1 calc R . .
H13 H 0.6843 -0.1492 0.3840 0.046 Uiso 1 1 calc R . .
C10 C 0.5168(2) 0.0596(3) 0.30570(19) 0.0350(10) Uani 1 1 d . A .
C11 C 0.4825(2) 0.1852(4) 0.3099(2) 0.0512(13) Uani 1 1 d . . .
H14 H 0.5216 0.2429 0.3012 0.077 Uiso 1 1 calc R A .
H15 H 0.4701 0.1982 0.3513 0.077 Uiso 1 1 calc R . .
H16 H 0.4343 0.1934 0.2799 0.077 Uiso 1 1 calc R . .
C12 C 0.4519(2) -0.0328(4) 0.3175(2) 0.0504(12) Uani 1 1 d . . .
H17 H 0.4355 -0.0174 0.3574 0.076 Uiso 1 1 calc R A .
H18 H 0.4741 -0.1118 0.3173 0.076 Uiso 1 1 calc R . .
H19 H 0.4061 -0.0264 0.2850 0.076 Uiso 1 1 calc R . .
C13 C 0.5334(3) 0.0398(4) 0.23897(19) 0.0499(12) Uani 1 1 d . . .
H20 H 0.4844 0.0502 0.2100 0.075 Uiso 1 1 calc R A .
H21 H 0.5535 -0.0397 0.2352 0.075 Uiso 1 1 calc R . .
H22 H 0.5729 0.0964 0.2297 0.075 Uiso 1 1 calc R . .
C14 C 0.64347(19) 0.2773(3) 0.45964(16) 0.0222(8) Uani 1 1 d . A .
C15 C 0.6704(2) 0.2458(3) 0.52153(17) 0.0308(9) Uani 1 1 d . . .
H23 H 0.7212 0.2118 0.5323 0.037 Uiso 1 1 calc R A .
C16 C 0.6227(3) 0.2644(4) 0.56719(19) 0.0405(10) Uani 1 1 d . A .
H24 H 0.6420 0.2421 0.6083 0.049 Uiso 1 1 calc R . .
C17 C 0.5474(3) 0.3150(4) 0.5534(2) 0.0463(12) Uani 1 1 d . . .
C18 C 0.5206(2) 0.3484(4) 0.4922(2) 0.0459(12) Uani 1 1 d . A .
H25 H 0.4700 0.3833 0.4821 0.055 Uiso 1 1 calc R . .
C19 C 0.5675(2) 0.3311(3) 0.4457(2) 0.0330(9) Uani 1 1 d . . .
H26 H 0.5484 0.3554 0.4049 0.040 Uiso 1 1 calc R A .
C20 C 0.75699(18) 0.4558(3) 0.44207(15) 0.0167(7) Uani 1 1 d . . .
C21 C 0.8186(2) 0.4686(3) 0.49241(16) 0.0259(8) Uani 1 1 d . A .
H27 H 0.8604 0.4132 0.4980 0.031 Uiso 1 1 calc R . .
C22 C 0.8195(2) 0.5615(3) 0.53440(16) 0.0329(9) Uani 1 1 d . . .
H28 H 0.8611 0.5679 0.5681 0.039 Uiso 1 1 calc R A .
C23 C 0.7582(3) 0.6450(3) 0.52614(18) 0.0364(10) Uani 1 1 d . A .
H29 H 0.7580 0.7070 0.5547 0.044 Uiso 1 1 calc R . .
C24 C 0.6975(2) 0.6362(3) 0.47553(18) 0.0328(9) Uani 1 1 d . . .
H30 H 0.6570 0.6935 0.4694 0.039 Uiso 1 1 calc R A .
C25 C 0.6968(2) 0.5424(3) 0.43394(16) 0.0239(8) Uani 1 1 d . A .
H31 H 0.6555 0.5371 0.4000 0.029 Uiso 1 1 calc R . .
Si2 Si 0.87282(5) 0.44385(8) 0.32435(4) 0.0181(2) Uani 1 1 d . . .
C26 C 0.9288(2) 0.5412(3) 0.38738(16) 0.0269(8) Uani 1 1 d . A .
H32 H 0.8917 0.5957 0.4022 0.040 Uiso 1 1 calc R . .
H33 H 0.9696 0.5855 0.3707 0.040 Uiso 1 1 calc R . .
H34 H 0.9536 0.4923 0.4215 0.040 Uiso 1 1 calc R . .
C27 C 0.9513(2) 0.3675(3) 0.28543(18) 0.0317(9) Uani 1 1 d . A .
H35 H 0.9877 0.3244 0.3162 0.048 Uiso 1 1 calc R . .
H36 H 0.9809 0.4261 0.2658 0.048 Uiso 1 1 calc R . .
H37 H 0.9256 0.3129 0.2543 0.048 Uiso 1 1 calc R . .
C28 C 0.8161(2) 0.5506(3) 0.26373(15) 0.0224(8) Uani 1 1 d . A .
C29 C 0.74235(19) 0.6044(3) 0.28717(16) 0.0308(9) Uani 1 1 d . . .
H38 H 0.7590 0.6434 0.3266 0.046 Uiso 1 1 calc R A .
H39 H 0.7047 0.5421 0.2924 0.046 Uiso 1 1 calc R . .
H40 H 0.7172 0.6615 0.2572 0.046 Uiso 1 1 calc R . .
C30 C 0.8730(2) 0.6534(3) 0.25236(18) 0.0343(9) Uani 1 1 d . . .
H41 H 0.8468 0.7034 0.2192 0.051 Uiso 1 1 calc R A .
H42 H 0.9216 0.6212 0.2407 0.051 Uiso 1 1 calc R . .
H43 H 0.8859 0.6996 0.2900 0.051 Uiso 1 1 calc R . .
C31 C 0.7878(2) 0.4895(4) 0.20034(16) 0.0358(10) Uani 1 1 d . . .
H44 H 0.7609 0.5467 0.1713 0.054 Uiso 1 1 calc R A .
H45 H 0.7513 0.4258 0.2059 0.054 Uiso 1 1 calc R . .
H46 H 0.8336 0.4577 0.1842 0.054 Uiso 1 1 calc R . .
C32 C 0.87206(19) -0.0029(3) 0.42730(15) 0.0202(7) Uani 1 1 d . . .
C33 C 0.84725(19) 0.0339(3) 0.48445(15) 0.0206(7) Uani 1 1 d . A .
C34 C 0.88990(19) 0.1407(3) 0.50535(15) 0.0188(7) Uani 1 1 d . . .
C35 C 0.94158(19) 0.1693(3) 0.46068(15) 0.0204(8) Uani 1 1 d . A .
C36 C 0.93008(18) 0.0817(3) 0.41239(15) 0.0196(7) Uani 1 1 d . A .
C37 C 0.8566(2) -0.1214(3) 0.39557(17) 0.0294(9) Uani 1 1 d . A .
H47 H 0.9061 -0.1657 0.3993 0.044 Uiso 1 1 calc R . .
H48 H 0.8359 -0.1093 0.3521 0.044 Uiso 1 1 calc R . .
H49 H 0.8180 -0.1652 0.4150 0.044 Uiso 1 1 calc R . .
C38 C 0.7945(2) -0.0361(3) 0.52156(16) 0.0280(8) Uani 1 1 d . . .
H50 H 0.8276 -0.0848 0.5518 0.042 Uiso 1 1 calc R A .
H51 H 0.7587 -0.0861 0.4938 0.042 Uiso 1 1 calc R . .
H52 H 0.7634 0.0180 0.5427 0.042 Uiso 1 1 calc R . .
C39 C 0.8916(2) 0.1992(3) 0.56755(15) 0.0265(8) Uani 1 1 d . A .
H53 H 0.9358 0.1679 0.5966 0.040 Uiso 1 1 calc R . .
H54 H 0.8419 0.1835 0.5829 0.040 Uiso 1 1 calc R . .
H55 H 0.8982 0.2837 0.5633 0.040 Uiso 1 1 calc R . .
C40 C 1.0060(2) 0.2640(3) 0.46737(17) 0.0274(8) Uani 1 1 d . . .
H56 H 1.0568 0.2295 0.4853 0.041 Uiso 1 1 calc R A .
H57 H 0.9921 0.3265 0.4942 0.041 Uiso 1 1 calc R . .
H58 H 1.0103 0.2965 0.4269 0.041 Uiso 1 1 calc R . .
C41 C 0.9806(2) 0.0665(3) 0.36157(16) 0.0311(9) Uani 1 1 d . . .
H59 H 0.9930 0.1434 0.3460 0.047 Uiso 1 1 calc R A .
H60 H 0.9515 0.0202 0.3281 0.047 Uiso 1 1 calc R . .
H61 H 1.0298 0.0261 0.3781 0.047 Uiso 1 1 calc R . .
Cl1 Cl 0.8209(12) 0.054(2) 0.2215(9) 0.045(5) Uani 0.15 1 d P A 1
C6 C 0.7352(3) -0.0270(4) 0.1920(2) 0.0366(11) Uani 0.85 1 d P A 2
H63 H 0.7080 0.0229 0.1592 0.055 Uiso 0.85 1 calc PR A 2
H64 H 0.6966 -0.0582 0.2163 0.055 Uiso 0.85 1 calc PR A 2
H65 H 0.7612 -0.0918 0.1739 0.055 Uiso 0.85 1 calc PR A 2
C7 C 0.8594(3) 0.0943(5) 0.1957(2) 0.0399(14) Uani 0.85 1 d P A 2
H66 H 0.8804 0.0299 0.1737 0.060 Uiso 0.85 1 calc PR A 2
H67 H 0.9028 0.1317 0.2232 0.060 Uiso 0.85 1 calc PR A 2
H68 H 0.8341 0.1519 0.1661 0.060 Uiso 0.85 1 calc PR A 2

loop_
_atom_site_aniso_label
_atom_site_aniso_U_11
_atom_site_aniso_U_22
_atom_site_aniso_U_33
_atom_site_aniso_U_23
_atom_site_aniso_U_13
_atom_site_aniso_U_12
Ru1 0.01426(14) 0.01315(14) 0.01562(14) -0.00060(10) 0.00277(11) 0.00060(10)
Pb1 0.02283(8) 0.02148(8) 0.01799(7) -0.00202(5) 0.00222(5) -0.00216(6)
C1 0.0168(17) 0.0189(18) 0.0191(17) 0.0035(14) 0.0037(14) -0.0013(14)
C2 0.0155(17) 0.0183(18) 0.0211(18) 0.0028(14) 0.0022(14) 0.0033(14)
C3 0.0143(17) 0.0146(17) 0.0191(17) 0.0019(14) 0.0005(14) 0.0039(13)
C4 0.0173(17) 0.0115(17) 0.0198(17) -0.0002(13) 0.0009(14) 0.0007(13)
C5 0.040(6) 0.025(3) 0.016(5) -0.003(3) 0.012(3) 0.012(4)
Si1 0.0199(5) 0.0178(5) 0.0299(5) 0.0013(4) 0.0018(4) -0.0049(4)
C8 0.033(2) 0.029(2) 0.044(2) 0.0017(18) 0.0142(18) -0.0104(17)
C9 0.029(2) 0.022(2) 0.039(2) -0.0024(17) -0.0032(18) -0.0037(16)
C10 0.025(2) 0.029(2) 0.047(3) 0.0037(19) -0.0069(18) -0.0092(17)
C11 0.030(2) 0.035(3) 0.081(4) 0.006(2) -0.015(2) 0.0030(19)
C12 0.026(2) 0.047(3) 0.074(3) 0.007(2) -0.009(2) -0.0101(19)
C13 0.045(3) 0.052(3) 0.046(3) 0.005(2) -0.016(2) -0.016(2)
C14 0.0209(18) 0.0135(18) 0.034(2) -0.0017(15) 0.0116(16) -0.0042(14)
C15 0.031(2) 0.030(2) 0.034(2) -0.0028(17) 0.0112(17) -0.0023(17)
C16 0.058(3) 0.039(3) 0.030(2) -0.0062(19) 0.023(2) -0.012(2)
C17 0.048(3) 0.038(3) 0.061(3) -0.012(2) 0.036(2) -0.011(2)
C18 0.032(2) 0.033(2) 0.082(4) -0.006(2) 0.036(2) 0.0005(19)
C19 0.026(2) 0.027(2) 0.049(3) 0.0036(18) 0.0146(18) 0.0016(16)
C20 0.0194(18) 0.0140(17) 0.0191(17) 0.0001(13) 0.0100(14) -0.0032(13)
C21 0.030(2) 0.0183(19) 0.030(2) -0.0015(16) 0.0085(17) -0.0057(15)
C22 0.046(2) 0.031(2) 0.021(2) -0.0035(16) 0.0039(17) -0.0158(19)
C23 0.066(3) 0.018(2) 0.032(2) -0.0053(17) 0.028(2) -0.012(2)
C24 0.046(3) 0.018(2) 0.041(2) 0.0030(17) 0.027(2) 0.0023(17)
C25 0.027(2) 0.0172(19) 0.030(2) 0.0029(15) 0.0130(16) -0.0009(15)
Si2 0.0177(5) 0.0166(5) 0.0212(5) 0.0003(4) 0.0069(4) -0.0018(4)
C26 0.026(2) 0.024(2) 0.030(2) 0.0021(16) 0.0023(16) -0.0068(15)
C27 0.030(2) 0.027(2) 0.043(2) 0.0048(18) 0.0203(18) 0.0007(17)
C28 0.0265(19) 0.0216(19) 0.0205(18) 0.0012(14) 0.0078(15) 0.0004(15)
C29 0.028(2) 0.032(2) 0.032(2) 0.0051(17) 0.0052(17) 0.0099(17)
C30 0.044(2) 0.026(2) 0.035(2) 0.0111(18) 0.0134(19) 0.0010(18)
C31 0.049(3) 0.036(2) 0.023(2) 0.0053(17) 0.0072(18) 0.0025(19)
C32 0.0236(18) 0.0150(18) 0.0206(18) 0.0009(14) -0.0009(15) 0.0071(14)
C33 0.0234(19) 0.0161(18) 0.0214(18) 0.0031(14) 0.0009(15) 0.0017(14)
C34 0.0191(18) 0.0151(17) 0.0208(18) 0.0034(14) -0.0016(14) 0.0042(14)
C35 0.0157(18) 0.0232(19) 0.0208(18) 0.0045(14) -0.0023(14) 0.0034(14)
C36 0.0158(17) 0.0227(19) 0.0194(17) 0.0021(14) -0.0003(14) 0.0101(14)
C37 0.032(2) 0.024(2) 0.030(2) -0.0024(16) -0.0018(17) 0.0083(16)
C38 0.034(2) 0.022(2) 0.029(2) 0.0059(16) 0.0044(17) -0.0016(16)
C39 0.033(2) 0.024(2) 0.0214(19) -0.0006(15) 0.0006(16) 0.0033(16)
C40 0.0204(19) 0.030(2) 0.030(2) 0.0034(16) -0.0003(16) -0.0025(16)
C41 0.028(2) 0.036(2) 0.032(2) 0.0025(17) 0.0103(17) 0.0116(17)
Cl1 0.051(11) 0.057(10) 0.026(9) -0.024(7) 0.006(6) 0.020(9)
C6 0.058(3) 0.027(3) 0.028(3) -0.012(2) 0.018(2) -0.007(2)
C7 0.040(3) 0.053(4) 0.031(3) -0.019(3) 0.018(2) -0.009(3)

loop_
_atom_type_symbol
_atom_type_description
_atom_type_scat_dispersion_real
_atom_type_scat_dispersion_imag
_atom_type_scat_source
C C 0.0033 0.0016 'International Tables Vol C Tables 4.2.6.8 and 6.1.1.4'
H H 0.0000 0.0000 'International Tables Vol C Tables 4.2.6.8 and 6.1.1.4'
Si Si 0.0817 0.0704 'International Tables Vol C Tables 4.2.6.8 and 6.1.1.4'
Ru Ru -1.2594 0.8363 'International Tables Vol C Tables 4.2.6.8 and 6.1.1.4'
Pb Pb -3.3944 10.1111 'International Tables Vol C Tables 4.2.6.8 and 6.1.1.4'
Cl Cl 0.1484 0.1585 'International Tables Vol C Tables 4.2.6.8 and 6.1.1.4'

loop_
_geom_angle_atom_site_label_1
_geom_angle_atom_site_label_2
_geom_angle_atom_site_label_3
_geom_angle
C4 Ru1 C1 84.23(12)
C4 Ru1 C3 38.54(11)
C1 Ru1 C3 69.88(12)
C4 Ru1 C2 70.49(12)
C1 Ru1 C2 38.00(12)
C3 Ru1 C2 38.85(11)
C4 Ru1 C36 111.73(12)
C1 Ru1 C36 138.83(12)
C3 Ru1 C36 144.34(12)
C2 Ru1 C36 176.55(13)
C4 Ru1 C32 144.31(12)
C1 Ru1 C32 109.46(12)
C3 Ru1 C32 177.14(12)
C2 Ru1 C32 139.23(12)
C36 Ru1 C32 37.66(12)
C4 Ru1 C33 166.19(12)
C1 Ru1 C33 108.49(12)
C3 Ru1 C33 140.11(12)
C2 Ru1 C33 116.15(12)
C36 Ru1 C33 62.31(12)
C32 Ru1 C33 37.18(11)
C4 Ru1 C35 105.53(12)
C1 Ru1 C35 170.23(12)
C3 Ru1 C35 118.07(12)
C2 Ru1 C35 145.48(12)
C36 Ru1 C35 37.23(12)
C32 Ru1 C35 62.30(12)
C33 Ru1 C35 61.84(12)
C4 Ru1 C34 129.40(12)
C1 Ru1 C34 135.73(12)
C3 Ru1 C34 116.17(12)
C2 Ru1 C34 118.69(12)
C36 Ru1 C34 62.23(11)
C32 Ru1 C34 62.20(12)
C33 Ru1 C34 37.04(11)
C35 Ru1 C34 37.00(11)
C4 Ru1 Pb1 52.14(8)
C1 Ru1 Pb1 50.82(8)
C3 Ru1 Pb1 70.91(8)
C2 Ru1 Pb1 70.41(8)
C36 Ru1 Pb1 108.65(8)
C32 Ru1 Pb1 110.97(8)
C33 Ru1 Pb1 140.52(8)
C35 Ru1 Pb1 135.43(9)
C34 Ru1 Pb1 170.88(8)
C1 Pb1 C5 115.0(3)
C1 Pb1 C4 75.73(11)
C5 Pb1 C4 122.2(4)
C1 Pb1 Cl1 123.0(5)
C5 Pb1 Cl1 9.6(7)
C4 Pb1 Cl1 116.9(5)
C1 Pb1 Ru1 46.13(8)
C5 Pb1 Ru1 99.6(4)
C4 Pb1 Ru1 45.33(8)
Cl1 Pb1 Ru1 101.4(5)
C2 C1 Si1 127.0(2)
C2 C1 Ru1 72.97(18)
Si1 C1 Ru1 137.49(17)
C2 C1 Pb1 106.7(2)
Si1 C1 Pb1 117.26(15)
Ru1 C1 Pb1 83.05(10)
C1 C2 C3 119.6(3)
C1 C2 C14 122.9(3)
C3 C2 C14 117.5(3)
C1 C2 Ru1 69.03(17)
C3 C2 Ru1 70.38(17)
C14 C2 Ru1 131.0(2)
C4 C3 C2 119.5(3)
C4 C3 C20 124.0(3)
C2 C3 C20 116.4(3)
C4 C3 Ru1 67.97(17)
C2 C3 Ru1 70.77(17)
C20 C3 Ru1 131.2(2)
C3 C4 Si2 127.1(2)
C3 C4 Ru1 73.49(18)
Si2 C4 Ru1 139.95(17)
C3 C4 Pb1 105.0(2)
Si2 C4 Pb1 116.62(15)
Ru1 C4 Pb1 82.53(10)
C6 C5 C7 109.5(9)
C6 C5 Pb1 109.4(6)
C7 C5 Pb1 110.9(9)
C8 Si1 C9 106.36(17)
C8 Si1 C1 112.91(16)
C9 Si1 C1 109.89(15)
C8 Si1 C10 107.51(17)
C9 Si1 C10 106.35(17)
C1 Si1 C10 113.37(15)
C13 C10 C11 108.5(4)
C13 C10 C12 107.0(3)
C11 C10 C12 109.0(3)
C13 C10 Si1 112.9(3)
C11 C10 Si1 112.6(3)
C12 C10 Si1 106.7(3)
C15 C14 C19 117.8(3)
C15 C14 C2 122.0(3)
C19 C14 C2 120.2(3)
C16 C15 C14 120.8(4)
C17 C16 C15 121.6(4)
C16 C17 C18 118.1(4)
C17 C18 C19 121.4(4)
C18 C19 C14 120.4(4)
C21 C20 C25 117.7(3)
C21 C20 C3 121.4(3)
C25 C20 C3 120.9(3)
C22 C21 C20 121.6(3)
C21 C22 C23 119.6(4)
C24 C23 C22 119.9(4)
C23 C24 C25 120.1(4)
C24 C25 C20 121.0(3)
C27 Si2 C4 110.30(15)
C27 Si2 C26 106.41(16)
C4 Si2 C26 113.77(15)
C27 Si2 C28 106.71(16)
C4 Si2 C28 113.33(14)
C26 Si2 C28 105.82(16)
C29 C28 C31 108.4(3)
C29 C28 C30 108.1(3)
C31 C28 C30 107.7(3)
C29 C28 Si2 111.2(2)
C31 C28 Si2 112.5(2)
C30 C28 Si2 108.8(2)
C33 C32 C36 107.7(3)
C33 C32 C37 126.9(3)
C36 C32 C37 124.0(3)
C33 C32 Ru1 72.26(18)
C36 C32 Ru1 70.78(18)
C37 C32 Ru1 132.9(2)
C32 C33 C34 108.4(3)
C32 C33 C38 126.0(3)
C34 C33 C38 125.1(3)
C32 C33 Ru1 70.56(18)
C34 C33 Ru1 72.15(18)
C38 C33 Ru1 129.6(2)
C35 C34 C33 107.5(3)
C35 C34 C39 125.5(3)
C33 C34 C39 126.2(3)
C35 C34 Ru1 70.93(17)
C33 C34 Ru1 70.82(18)
C39 C34 Ru1 131.7(2)
C36 C35 C34 108.2(3)
C36 C35 C40 124.8(3)
C34 C35 C40 126.5(3)
C36 C35 Ru1 70.05(17)
C34 C35 Ru1 72.08(18)
C40 C35 Ru1 130.2(2)
C35 C36 C32 108.2(3)
C35 C36 C41 126.0(3)
C32 C36 C41 124.9(3)
C35 C36 Ru1 72.72(18)
C32 C36 Ru1 71.56(17)
C41 C36 Ru1 130.2(2)

loop_
_geom_bond_atom_site_label_1
_geom_bond_atom_site_label_2
_geom_bond_distance
Ru1 C4 2.128(3)
Ru1 C1 2.155(3)
Ru1 C3 2.201(3)
Ru1 C2 2.207(3)
Ru1 C36 2.211(3)
Ru1 C32 2.221(3)
Ru1 C33 2.243(3)
Ru1 C35 2.246(3)
Ru1 C34 2.261(3)
Ru1 Pb1 2.9675(4)
Pb1 C1 2.317(3)
Pb1 C5 2.322(12)
Pb1 C4 2.363(3)
Pb1 Cl1 2.622(18)
C1 C2 1.421(5)
C1 Si1 1.884(3)
C2 C3 1.466(4)
C2 C14 1.505(4)
C3 C4 1.431(4)
C3 C20 1.503(4)
C4 Si2 1.877(3)
C5 C6 1.517(16)
C5 C7 1.519(8)
Si1 C8 1.869(4)
Si1 C9 1.870(4)
Si1 C10 1.925(4)
C10 C13 1.526(6)
C10 C11 1.527(5)
C10 C12 1.551(5)
C14 C15 1.389(5)
C14 C19 1.400(5)
C15 C16 1.378(5)
C16 C17 1.376(6)
C17 C18 1.380(6)
C18 C19 1.381(5)
C20 C21 1.387(5)
C20 C25 1.391(4)
C21 C22 1.379(5)
C22 C23 1.380(5)
C23 C24 1.377(5)
C24 C25 1.381(5)
Si2 C27 1.876(3)
Si2 C26 1.879(3)
Si2 C28 1.914(3)
C28 C29 1.532(4)
C28 C31 1.539(5)
C28 C30 1.539(5)
C32 C33 1.423(4)
C32 C36 1.430(5)
C32 C37 1.498(5)
C33 C34 1.431(5)
C33 C38 1.504(4)
C34 C35 1.430(4)
C34 C39 1.491(5)
C35 C36 1.423(4)
C35 C40 1.506(5)
C36 C41 1.497(4)

loop_
_geom_torsion_atom_site_label_1
_geom_torsion_atom_site_label_2
_geom_torsion_atom_site_label_3
_geom_torsion_atom_site_label_4
_geom_torsion
C4 Ru1 Pb1 C1 -117.99(16)
C3 Ru1 Pb1 C1 -79.19(14)
C2 Ru1 Pb1 C1 -37.92(14)
C36 Ru1 Pb1 C1 138.56(15)
C32 Ru1 Pb1 C1 98.51(15)
C33 Ru1 Pb1 C1 69.76(17)
C35 Ru1 Pb1 C1 169.83(17)
C34 Ru1 Pb1 C1 138.7(5)
C4 Ru1 Pb1 C5 126.4(3)
C1 Ru1 Pb1 C5 -115.6(3)
C3 Ru1 Pb1 C5 165.2(3)
C2 Ru1 Pb1 C5 -153.5(3)
C36 Ru1 Pb1 C5 23.0(3)
C32 Ru1 Pb1 C5 -17.1(3)
C33 Ru1 Pb1 C5 -45.8(3)
C35 Ru1 Pb1 C5 54.2(3)
C34 Ru1 Pb1 C5 23.1(6)
C1 Ru1 Pb1 C4 117.99(16)
C3 Ru1 Pb1 C4 38.80(13)
C2 Ru1 Pb1 C4 80.08(14)
C36 Ru1 Pb1 C4 -103.44(14)
C32 Ru1 Pb1 C4 -143.50(14)
C33 Ru1 Pb1 C4 -172.24(17)
C35 Ru1 Pb1 C4 -72.18(16)
C34 Ru1 Pb1 C4 -103.3(5)
C4 Ru1 Pb1 Cl1 116.8(5)
C1 Ru1 Pb1 Cl1 -125.2(5)
C3 Ru1 Pb1 Cl1 155.6(5)
C2 Ru1 Pb1 Cl1 -163.2(5)
C36 Ru1 Pb1 Cl1 13.3(5)
C32 Ru1 Pb1 Cl1 -26.7(5)
C33 Ru1 Pb1 Cl1 -55.5(5)
C35 Ru1 Pb1 Cl1 44.6(5)
C34 Ru1 Pb1 Cl1 13.5(7)
C4 Ru1 C1 C2 -65.42(19)
C3 Ru1 C1 C2 -28.58(18)
C36 Ru1 C1 C2 177.85(19)
C32 Ru1 C1 C2 148.46(18)
C33 Ru1 C1 C2 109.07(19)
C35 Ru1 C1 C2 117.0(7)
C34 Ru1 C1 C2 78.7(2)
Pb1 Ru1 C1 C2 -109.9(2)
C4 Ru1 C1 Si1 167.8(3)
C3 Ru1 C1 Si1 -155.3(3)
C2 Ru1 C1 Si1 -126.7(3)
C36 Ru1 C1 Si1 51.1(3)
C32 Ru1 C1 Si1 21.7(3)
C33 Ru1 C1 Si1 -17.7(3)
C35 Ru1 C1 Si1 -9.7(9)
C34 Ru1 C1 Si1 -48.0(3)
Pb1 Ru1 C1 Si1 123.4(3)
C4 Ru1 C1 Pb1 44.48(11)
C3 Ru1 C1 Pb1 81.32(11)
C2 Ru1 C1 Pb1 109.9(2)
C36 Ru1 C1 Pb1 -72.25(19)
C32 Ru1 C1 Pb1 -101.64(11)
C33 Ru1 C1 Pb1 -141.02(10)
C35 Ru1 C1 Pb1 -133.1(7)
C34 Ru1 C1 Pb1 -171.39(12)
C5 Pb1 C1 C2 148.7(4)
C4 Pb1 C1 C2 29.4(2)
Cl1 Pb1 C1 C2 142.5(6)
Ru1 Pb1 C1 C2 69.83(19)
C5 Pb1 C1 Si1 -61.8(4)
C4 Pb1 C1 Si1 179.03(19)
Cl1 Pb1 C1 Si1 -67.9(6)
Ru1 Pb1 C1 Si1 -140.6(2)
C5 Pb1 C1 Ru1 78.8(4)
C4 Pb1 C1 Ru1 -40.39(10)
Cl1 Pb1 C1 Ru1 72.7(6)
Si1 C1 C2 C3 -171.9(2)
Ru1 C1 C2 C3 50.9(3)
Pb1 C1 C2 C3 -26.2(3)
Si1 C1 C2 C14 11.2(5)
Ru1 C1 C2 C14 -126.1(3)
Pb1 C1 C2 C14 156.8(3)
Si1 C1 C2 Ru1 137.3(3)
Pb1 C1 C2 Ru1 -77.04(13)
C4 Ru1 C2 C1 106.3(2)
C3 Ru1 C2 C1 134.3(3)
C36 Ru1 C2 C1 -24(2)
C32 Ru1 C2 C1 -49.0(3)
C33 Ru1 C2 C1 -86.9(2)
C35 Ru1 C2 C1 -164.5(2)
C34 Ru1 C2 C1 -128.71(19)
Pb1 Ru1 C2 C1 50.69(16)
C4 Ru1 C2 C3 -28.00(17)
C1 Ru1 C2 C3 -134.3(3)
C36 Ru1 C2 C3 -158.5(19)
C32 Ru1 C2 C3 176.68(18)
C33 Ru1 C2 C3 138.85(18)
C35 Ru1 C2 C3 61.2(3)
C34 Ru1 C2 C3 97.02(19)
Pb1 Ru1 C2 C3 -83.59(17)
C4 Ru1 C2 C14 -137.8(3)
C1 Ru1 C2 C14 115.9(4)
C3 Ru1 C2 C14 -109.8(4)
C36 Ru1 C2 C14 92(2)
C32 Ru1 C2 C14 66.9(4)
C33 Ru1 C2 C14 29.1(3)
C35 Ru1 C2 C14 -48.6(4)
C34 Ru1 C2 C14 -12.8(3)
Pb1 Ru1 C2 C14 166.6(3)
C1 C2 C3 C4 -1.1(4)
C14 C2 C3 C4 176.1(3)
Ru1 C2 C3 C4 49.2(3)
C1 C2 C3 C20 -177.5(3)
C14 C2 C3 C20 -0.3(4)
Ru1 C2 C3 C20 -127.2(3)
C1 C2 C3 Ru1 -50.3(3)
C14 C2 C3 Ru1 126.9(3)
C1 Ru1 C3 C4 -106.8(2)
C2 Ru1 C3 C4 -134.8(3)
C36 Ru1 C3 C4 43.1(3)
C32 Ru1 C3 C4 176(2)
C33 Ru1 C3 C4 158.19(19)
C35 Ru1 C3 C4 79.5(2)
C34 Ru1 C3 C4 121.21(18)
Pb1 Ru1 C3 C4 -52.56(16)
C4 Ru1 C3 C2 134.8(3)
C1 Ru1 C3 C2 28.00(18)
C36 Ru1 C3 C2 177.83(19)
C32 Ru1 C3 C2 -49(2)
C33 Ru1 C3 C2 -67.1(2)
C35 Ru1 C3 C2 -145.75(18)
C34 Ru1 C3 C2 -104.04(19)
Pb1 Ru1 C3 C2 82.19(17)
C4 Ru1 C3 C20 -116.6(4)
C1 Ru1 C3 C20 136.6(3)
C2 Ru1 C3 C20 108.6(3)
C36 Ru1 C3 C20 -73.5(3)
C32 Ru1 C3 C20 59(2)
C33 Ru1 C3 C20 41.6(4)
C35 Ru1 C3 C20 -37.1(3)
C34 Ru1 C3 C20 4.6(3)
Pb1 Ru1 C3 C20 -169.2(3)
C2 C3 C4 Si2 168.6(2)
C20 C3 C4 Si2 -15.3(4)
Ru1 C3 C4 Si2 -141.0(3)
C2 C3 C4 Ru1 -50.4(3)
C20 C3 C4 Ru1 125.7(3)
C2 C3 C4 Pb1 26.9(3)
C20 C3 C4 Pb1 -157.0(2)
Ru1 C3 C4 Pb1 77.31(12)
C1 Ru1 C4 C3 64.65(19)
C2 Ru1 C4 C3 28.20(18)
C36 Ru1 C4 C3 -154.63(17)
C32 Ru1 C4 C3 -179.66(19)
C33 Ru1 C4 C3 -93.0(5)
C35 Ru1 C4 C3 -115.78(19)
C34 Ru1 C4 C3 -83.4(2)
Pb1 Ru1 C4 C3 108.12(19)
C1 Ru1 C4 Si2 -166.6(3)
C3 Ru1 C4 Si2 128.8(3)
C2 Ru1 C4 Si2 157.0(3)
C36 Ru1 C4 Si2 -25.9(3)
C32 Ru1 C4 Si2 -50.9(4)
C33 Ru1 C4 Si2 35.8(7)
C35 Ru1 C4 Si2 13.0(3)
C34 Ru1 C4 Si2 45.4(3)
Pb1 Ru1 C4 Si2 -123.1(3)
C1 Ru1 C4 Pb1 -43.47(10)
C3 Ru1 C4 Pb1 -108.12(19)
C2 Ru1 C4 Pb1 -79.92(11)
C36 Ru1 C4 Pb1 97.26(12)
C32 Ru1 C4 Pb1 72.2(2)
C33 Ru1 C4 Pb1 158.9(5)
C35 Ru1 C4 Pb1 136.10(10)
C34 Ru1 C4 Pb1 168.49(11)
C1 Pb1 C4 C3 -29.6(2)
C5 Pb1 C4 C3 -140.4(4)
Cl1 Pb1 C4 C3 -149.7(5)
Ru1 Pb1 C4 C3 -70.62(19)
C1 Pb1 C4 Si2 -176.01(18)
C5 Pb1 C4 Si2 73.2(4)
Cl1 Pb1 C4 Si2 63.9(5)
Ru1 Pb1 C4 Si2 142.9(2)
C1 Pb1 C4 Ru1 41.06(10)
C5 Pb1 C4 Ru1 -69.7(4)
Cl1 Pb1 C4 Ru1 -79.0(5)
C1 Pb1 C5 C6 87.1(7)
C4 Pb1 C5 C6 175.5(5)
Cl1 Pb1 C5 C6 -125(6)
Ru1 Pb1 C5 C6 132.9(6)
C1 Pb1 C5 C7 -152.0(7)
C4 Pb1 C5 C7 -63.6(10)
Cl1 Pb1 C5 C7 -4(4)
Ru1 Pb1 C5 C7 -106.2(9)
C2 C1 Si1 C8 -33.7(3)
Ru1 C1 Si1 C8 72.6(3)
Pb1 C1 Si1 C8 -176.26(17)
C2 C1 Si1 C9 -152.2(3)
Ru1 C1 Si1 C9 -46.0(3)
Pb1 C1 Si1 C9 65.2(2)
C2 C1 Si1 C10 88.9(3)
Ru1 C1 Si1 C10 -164.8(2)
Pb1 C1 Si1 C10 -53.7(2)
C8 Si1 C10 C13 -161.0(3)
C9 Si1 C10 C13 -47.4(3)
C1 Si1 C10 C13 73.5(3)
C8 Si1 C10 C11 75.8(3)
C9 Si1 C10 C11 -170.6(3)
C1 Si1 C10 C11 -49.7(3)
C8 Si1 C10 C12 -43.7(3)
C9 Si1 C10 C12 69.9(3)
C1 Si1 C10 C12 -169.2(3)
C1 C2 C14 C15 91.8(4)
C3 C2 C14 C15 -85.3(4)
Ru1 C2 C14 C15 1.9(5)
C1 C2 C14 C19 -89.3(4)
C3 C2 C14 C19 93.7(4)
Ru1 C2 C14 C19 -179.1(3)
C19 C14 C15 C16 1.6(5)
C2 C14 C15 C16 -179.4(3)
C14 C15 C16 C17 -0.3(6)
C15 C16 C17 C18 -0.7(6)
C16 C17 C18 C19 0.5(6)
C17 C18 C19 C14 0.9(6)
C15 C14 C19 C18 -1.9(5)
C2 C14 C19 C18 179.1(3)
C4 C3 C20 C21 -73.1(4)
C2 C3 C20 C21 103.1(4)
Ru1 C3 C20 C21 16.3(4)
C4 C3 C20 C25 109.9(4)
C2 C3 C20 C25 -73.9(4)
Ru1 C3 C20 C25 -160.8(2)
C25 C20 C21 C22 2.0(5)
C3 C20 C21 C22 -175.1(3)
C20 C21 C22 C23 -0.7(5)
C21 C22 C23 C24 -1.1(5)
C22 C23 C24 C25 1.6(5)
C23 C24 C25 C20 -0.2(5)
C21 C20 C25 C24 -1.6(5)
C3 C20 C25 C24 175.6(3)
C3 C4 Si2 C27 162.9(3)
Ru1 C4 Si2 C27 52.6(3)
Pb1 C4 Si2 C27 -59.2(2)
C3 C4 Si2 C26 43.4(3)
Ru1 C4 Si2 C26 -66.9(3)
Pb1 C4 Si2 C26 -178.66(15)
C3 C4 Si2 C28 -77.6(3)
Ru1 C4 Si2 C28 172.1(2)
Pb1 C4 Si2 C28 60.39(19)
C27 Si2 C28 C29 171.6(2)
C4 Si2 C28 C29 50.0(3)
C26 Si2 C28 C29 -75.3(3)
C27 Si2 C28 C31 49.9(3)
C4 Si2 C28 C31 -71.7(3)
C26 Si2 C28 C31 162.9(2)
C27 Si2 C28 C30 -69.4(3)
C4 Si2 C28 C30 169.0(2)
C26 Si2 C28 C30 43.6(3)
C4 Ru1 C32 C33 156.8(2)
C1 Ru1 C32 C33 -95.2(2)
C3 Ru1 C32 C33 -19(2)
C2 Ru1 C32 C33 -65.6(3)
C36 Ru1 C32 C33 116.7(3)
C35 Ru1 C32 C33 79.1(2)
C34 Ru1 C32 C33 37.04(18)
Pb1 Ru1 C32 C33 -149.60(16)
C4 Ru1 C32 C36 40.1(3)
C1 Ru1 C32 C36 148.08(18)
C3 Ru1 C32 C36 -136(2)
C2 Ru1 C32 C36 177.63(19)
C33 Ru1 C32 C36 -116.7(3)
C35 Ru1 C32 C36 -37.67(18)
C34 Ru1 C32 C36 -79.7(2)
Pb1 Ru1 C32 C36 93.67(17)
C4 Ru1 C32 C37 -79.0(4)
C1 Ru1 C32 C37 29.1(4)
C3 Ru1 C32 C37 105(2)
C2 Ru1 C32 C37 58.6(4)
C36 Ru1 C32 C37 -119.0(4)
C33 Ru1 C32 C37 124.3(4)
C35 Ru1 C32 C37 -156.7(4)
C34 Ru1 C32 C37 161.3(4)
Pb1 Ru1 C32 C37 -25.3(4)
C36 C32 C33 C34 -0.3(4)
C37 C32 C33 C34 166.6(3)
Ru1 C32 C33 C34 -62.6(2)
C36 C32 C33 C38 -172.3(3)
C37 C32 C33 C38 -5.4(5)
Ru1 C32 C33 C38 125.4(3)
C36 C32 C33 Ru1 62.3(2)
C37 C32 C33 Ru1 -130.9(3)
C4 Ru1 C33 C32 -105.5(5)
C1 Ru1 C33 C32 98.1(2)
C3 Ru1 C33 C32 178.55(19)
C2 Ru1 C33 C32 138.49(19)
C36 Ru1 C33 C32 -38.04(19)
C35 Ru1 C33 C32 -80.4(2)
C34 Ru1 C33 C32 -117.8(3)
Pb1 Ru1 C33 C32 48.0(2)
C4 Ru1 C33 C34 12.3(6)
C1 Ru1 C33 C34 -144.14(19)
C3 Ru1 C33 C34 -63.7(3)
C2 Ru1 C33 C34 -103.7(2)
C36 Ru1 C33 C34 79.7(2)
C32 Ru1 C33 C34 117.8(3)
C35 Ru1 C33 C34 37.38(18)
Pb1 Ru1 C33 C34 165.78(14)
C4 Ru1 C33 C38 133.4(5)
C1 Ru1 C33 C38 -23.0(3)
C3 Ru1 C33 C38 57.5(4)
C2 Ru1 C33 C38 17.4(3)
C36 Ru1 C33 C38 -159.1(3)
C32 Ru1 C33 C38 -121.1(4)
C35 Ru1 C33 C38 158.5(3)
C34 Ru1 C33 C38 121.1(4)
Pb1 Ru1 C33 C38 -73.1(3)
C32 C33 C34 C35 -0.2(4)
C38 C33 C34 C35 171.8(3)
Ru1 C33 C34 C35 -61.8(2)
C32 C33 C34 C39 -170.2(3)
C38 C33 C34 C39 1.8(5)
Ru1 C33 C34 C39 128.2(3)
C32 C33 C34 Ru1 61.6(2)
C38 C33 C34 Ru1 -126.4(3)
C4 Ru1 C34 C35 -59.0(2)
C1 Ru1 C34 C35 169.9(2)
C3 Ru1 C34 C35 -102.6(2)
C2 Ru1 C34 C35 -146.57(19)
C36 Ru1 C34 C35 37.21(19)
C32 Ru1 C34 C35 80.0(2)
C33 Ru1 C34 C35 117.2(3)
Pb1 Ru1 C34 C35 37.0(6)
C4 Ru1 C34 C33 -176.23(18)
C1 Ru1 C34 C33 52.7(3)
C3 Ru1 C34 C33 140.17(19)
C2 Ru1 C34 C33 96.2(2)
C36 Ru1 C34 C33 -80.0(2)
C32 Ru1 C34 C33 -37.19(19)
C35 Ru1 C34 C33 -117.2(3)
Pb1 Ru1 C34 C33 -80.2(6)
C4 Ru1 C34 C39 61.9(4)
C1 Ru1 C34 C39 -69.1(4)
C3 Ru1 C34 C39 18.3(4)
C2 Ru1 C34 C39 -25.6(4)
C36 Ru1 C34 C39 158.2(4)
C32 Ru1 C34 C39 -159.0(4)
C33 Ru1 C34 C39 -121.8(4)
C35 Ru1 C34 C39 121.0(4)
Pb1 Ru1 C34 C39 158.0(4)
C33 C34 C35 C36 0.7(4)
C39 C34 C35 C36 170.8(3)
Ru1 C34 C35 C36 -61.1(2)
C33 C34 C35 C40 -171.0(3)
C39 C34 C35 C40 -1.0(5)
Ru1 C34 C35 C40 127.2(3)
C33 C34 C35 Ru1 61.7(2)
C39 C34 C35 Ru1 -128.2(3)
C4 Ru1 C35 C36 -105.6(2)
C1 Ru1 C35 C36 71.9(8)
C3 Ru1 C35 C36 -145.11(19)
C2 Ru1 C35 C36 176.4(2)
C32 Ru1 C35 C36 38.10(18)
C33 Ru1 C35 C36 80.4(2)
C34 Ru1 C35 C36 117.8(3)
Pb1 Ru1 C35 C36 -54.4(2)
C4 Ru1 C35 C34 136.55(19)
C1 Ru1 C35 C34 -46.0(8)
C3 Ru1 C35 C34 97.1(2)
C2 Ru1 C35 C34 58.5(3)
C36 Ru1 C35 C34 -117.8(3)
C32 Ru1 C35 C34 -79.7(2)
C33 Ru1 C35 C34 -37.42(19)
Pb1 Ru1 C35 C34 -172.18(14)
C4 Ru1 C35 C40 13.5(3)
C1 Ru1 C35 C40 -169.0(6)
C3 Ru1 C35 C40 -25.9(3)
C2 Ru1 C35 C40 -64.5(4)
C36 Ru1 C35 C40 119.2(4)
C32 Ru1 C35 C40 157.3(4)
C33 Ru1 C35 C40 -160.4(4)
C34 Ru1 C35 C40 -123.0(4)
Pb1 Ru1 C35 C40 64.8(3)
C34 C35 C36 C32 -0.9(4)
C40 C35 C36 C32 171.0(3)
Ru1 C35 C36 C32 -63.2(2)
C34 C35 C36 C41 -170.1(3)
C40 C35 C36 C41 1.8(5)
Ru1 C35 C36 C41 127.5(3)
C34 C35 C36 Ru1 62.4(2)
C40 C35 C36 Ru1 -125.8(3)
C33 C32 C36 C35 0.7(4)
C37 C32 C36 C35 -166.6(3)
Ru1 C32 C36 C35 64.0(2)
C33 C32 C36 C41 170.1(3)
C37 C32 C36 C41 2.8(5)
Ru1 C32 C36 C41 -126.6(3)
C33 C32 C36 Ru1 -63.3(2)
C37 C32 C36 Ru1 129.4(3)
C4 Ru1 C36 C35 87.2(2)
C1 Ru1 C36 C35 -165.82(19)
C3 Ru1 C36 C35 60.0(3)
C2 Ru1 C36 C35 -143.3(19)
C32 Ru1 C36 C35 -116.6(3)
C33 Ru1 C36 C35 -79.0(2)
C34 Ru1 C36 C35 -36.98(18)
Pb1 Ru1 C36 C35 142.99(17)
C4 Ru1 C36 C32 -156.17(18)
C1 Ru1 C36 C32 -49.2(3)
C3 Ru1 C36 C32 176.57(19)
C2 Ru1 C36 C32 -27(2)
C33 Ru1 C36 C32 37.56(18)
C35 Ru1 C36 C32 116.6(3)
C34 Ru1 C36 C32 79.6(2)
Pb1 Ru1 C36 C32 -100.42(17)
C4 Ru1 C36 C41 -35.6(4)
C1 Ru1 C36 C41 71.3(4)
C3 Ru1 C36 C41 -62.9(4)
C2 Ru1 C36 C41 94(2)
C32 Ru1 C36 C41 120.5(4)
C33 Ru1 C36 C41 158.1(4)
C35 Ru1 C36 C41 -122.9(4)
C34 Ru1 C36 C41 -159.9(4)
Pb1 Ru1 C36 C41 20.1(3)
